data_7061632
loop_
_publ_author_name
'Anjali, Anshika'
'Lenka, Sambit Kumar'
'Imran, Predhanekar Mohamed'
'Bhuvanesh, Nattamai S. P.'
'Nagarajan, Samuthira'

_publ_section_title
;
 Functionalized D/A--A--D quinolines for application in
 solution-processable p-channel organic field-effect transistors
;
_journal_issue 28
_journal_name_full 'New Journal of Chemistry'
_journal_page_first 13608
_journal_page_last 13614
_journal_paper_doi 10.1039/D2NJ00686C
_journal_volume 46
_journal_year 2022
_chemical_absolute_configuration ad
_chemical_formula_moiety 'C30 H23 N O3'
_chemical_formula_sum 'C30 H23 N O3'
_chemical_formula_weight 445.49
_space_group_crystal_system orthorhombic
_space_group_IT_number 19
_space_group_name_Hall 'P 2ac 2ab'
_space_group_name_H-M_alt 'P 21 21 21'
_atom_sites_solution_hydrogens geom
_atom_sites_solution_primary dual
_audit_creation_date 2021-06-28
_audit_creation_method
;
Olex2 1.3
(compiled 2020.11.12 svn.r5f609507 for OlexSys, GUI svn.r6272)
;
_audit_update_record
;
2021-07-07 deposited with the CCDC.	2022-06-14 downloaded from the CCDC.
;
_cell_angle_alpha 90
_cell_angle_beta 90
_cell_angle_gamma 90
_cell_formula_units_Z 12
_cell_length_a 13.8744(5)
_cell_length_b 17.3267(6)
_cell_length_c 27.3337(10)
_cell_measurement_reflns_used 9856
_cell_measurement_temperature 110.0
_cell_measurement_theta_max 69.996
_cell_measurement_theta_min 3.574
_cell_volume 6571.0(4)
_computing_cell_refinement 'SAINT V8.38A (Bruker, 2018)'
_computing_data_reduction 'SAINT V8.38A (Bruker, 2018)'
_computing_molecular_graphics 'Olex2 1.3 (Dolomanov et al., 2009)'
_computing_publication_material 'Olex2 1.3 (Dolomanov et al., 2009)'
_computing_structure_refinement 'SHELXL 2018/3 (Sheldrick, 2015)'
_computing_structure_solution 'XM  (Sheldrick, 2008)'
_diffrn_ambient_temperature 110.0
_diffrn_measured_fraction_theta_full 0.999
_diffrn_measured_fraction_theta_max 0.998
_diffrn_measurement_device_type 'Bruker VENTURE (PHOTON-III)'
_diffrn_measurement_method '\f and \w scans'
_diffrn_radiation_type CuK\a
_diffrn_radiation_wavelength 1.54178
_diffrn_reflns_av_R_equivalents 0.0481
_diffrn_reflns_av_unetI/netI 0.0242
_diffrn_reflns_Laue_measured_fraction_full 0.999
_diffrn_reflns_Laue_measured_fraction_max 0.998
_diffrn_reflns_limit_h_max 14
_diffrn_reflns_limit_h_min -16
_diffrn_reflns_limit_k_max 21
_diffrn_reflns_limit_k_min -21
_diffrn_reflns_limit_l_max 33
_diffrn_reflns_limit_l_min -33
_diffrn_reflns_number 116183
_diffrn_reflns_point_group_measured_fraction_full 0.999
_diffrn_reflns_point_group_measured_fraction_max 0.998
_diffrn_reflns_theta_full 67.679
_diffrn_reflns_theta_max 70.050
_diffrn_reflns_theta_min 3.020
_diffrn_source_current 1.0
_diffrn_source_power 0.05
_diffrn_source_voltage 50.0
_diffrn_standards_number 0
_exptl_absorpt_coefficient_mu 0.693
_exptl_absorpt_correction_T_max 0.7533
_exptl_absorpt_correction_T_min 0.6478
_exptl_absorpt_correction_type multi-scan
_exptl_absorpt_process_details
;
SADABS-2016/2 (Bruker,2016/2) was used for absorption correction.
wR2(int) was 0.1067 before and 0.0541 after correction.
The Ratio of minimum to maximum transmission is 0.8599.
The \l/2 correction factor is Not present.
;
_exptl_crystal_colour colourless
_exptl_crystal_colour_primary colourless
_exptl_crystal_density_diffrn 1.351
_exptl_crystal_description block
_exptl_crystal_F_000 2808
_exptl_crystal_preparation Luminescent
_exptl_crystal_size_max 0.254
_exptl_crystal_size_mid 0.102
_exptl_crystal_size_min 0.081
_refine_diff_density_max 0.182
_refine_diff_density_min -0.174
_refine_diff_density_rms 0.032
_refine_ls_abs_structure_details
;
 Flack x determined using 5265 quotients [(I+)-(I-)]/[(I+)+(I-)]
 (Parsons, Flack and Wagner, Acta Cryst. B69 (2013) 249-259).
;
_refine_ls_abs_structure_Flack 0.01(4)
_refine_ls_extinction_method none
_refine_ls_goodness_of_fit_ref 1.060
_refine_ls_hydrogen_treatment constr
_refine_ls_matrix_type full
_refine_ls_number_parameters 925
_refine_ls_number_reflns 12432
_refine_ls_number_restraints 0
_refine_ls_restrained_S_all 1.060
_refine_ls_R_factor_all 0.0304
_refine_ls_R_factor_gt 0.0289
_refine_ls_shift/su_max 0.001
_refine_ls_shift/su_mean 0.000
_refine_ls_structure_factor_coef Fsqd
_refine_ls_weighting_details 'w=1/[\s^2^(Fo^2^)+(0.0454P)^2^+0.8750P] where P=(Fo^2^+2Fc^2^)/3'
_refine_ls_weighting_scheme calc
_refine_ls_wR_factor_gt 0.0756
_refine_ls_wR_factor_ref 0.0766
_reflns_Friedel_coverage 0.819
_reflns_Friedel_fraction_full 1.000
_reflns_Friedel_fraction_max 0.998
_reflns_number_gt 11939
_reflns_number_total 12432
_reflns_threshold_expression 'I > 2\s(I)'
_cod_data_source_file d2nj00686c2.cif
_cod_data_source_block sq5
_cod_depositor_comments 'Adding full bibliography for 7061630--7061632.cif.'
_cod_database_code 7061632
_shelx_shelxl_version_number 2018/3
_shelx_space_group_comment
;
The symmetry employed for this shelxl refinement is uniquely defined
by the following loop, which should always be used as a source of
symmetry information in preference to the above space-group names.
They are only intended as comments.
;
_shelx_estimated_absorpt_t_max 0.946
_shelx_estimated_absorpt_t_min 0.844
_olex2_refinement_description
;
1. Fixed Uiso
 At 1.2 times of:
  All C(H) groups
 At 1.5 times of:
  All C(H,H,H) groups
2.a Aromatic/amide H refined with riding coordinates:
 C2(H2), C6(H6), C8(H8), C9(H9), C13(H13), C14(H14), C16(H16), C17(H17),
 C20(H20), C21(H21), C23(H23), C24(H24), C26(H26), C27(H27), C28(H28), C29(H29),
  C30(H30), C2B(H2B), C6B(H6B), C8B(H8B), C9B(H9B), C13B(H13B), C14B(H14B),
 C16B(H16B), C17B(H17B), C20B(H20B), C21B(H21B), C23B(H23B), C24B(H24B),
 C26B(H26B), C27B(H27B), C28B(H28B), C29B(H29B), C30B(H30B), C2C(H2C), C6C(H6C),
  C8C(H8C), C9C(H9C), C13C(H13C), C14C(H14C), C16C(H16C), C17C(H17C),
 C20C(H20C), C21C(H21C), C23C(H23C), C24C(H24C), C26C(H26C), C27C(H27C),
 C28C(H28C), C29C(H29C), C30C(H30C)
2.b Idealised Me refined as rotating group:
 C11(H11A,H11B,H11C), C18(H18A,H18B,H18C), C11B(H11D,H11E,H11F), C18B(H18D,
 H18E,H18F), C11C(H11G,H11H,H11I), C18C(H18G,H18H,H18I)
;
_olex2_submission_special_instructions 'No special instructions were received'

loop_
_space_group_symop_operation_xyz
'x, y, z'
'-x+1/2, -y, z+1/2'
'x+1/2, -y+1/2, -z'
'-x, y+1/2, -z+1/2'

loop_
_atom_site_label
_atom_site_type_symbol
_atom_site_fract_x
_atom_site_fract_y
_atom_site_fract_z
_atom_site_U_iso_or_equiv
_atom_site_adp_type
_atom_site_occupancy
_atom_site_site_symmetry_order
_atom_site_calc_flag
_atom_site_refinement_flags_posn
_atom_site_refinement_flags_adp
_atom_site_refinement_flags_occupancy
_atom_site_disorder_assembly
_atom_site_disorder_group
O1 O 0.74439(12) 0.57855(9) 0.54899(5) 0.0361(3) Uani 1 1 d . . . . .
O2 O 0.64901(10) 0.56629(8) 0.48337(5) 0.0282(3) Uani 1 1 d . . . . .
O3 O 0.89731(10) 0.39968(8) 0.20565(5) 0.0268(3) Uani 1 1 d . . . . .
N1 N 0.90579(11) 0.38451(9) 0.43484(6) 0.0234(3) Uani 1 1 d . . . . .
C1 C 0.85525(13) 0.43618(10) 0.40999(7) 0.0218(4) Uani 1 1 d . . . . .
C2 C 0.79602(14) 0.49156(11) 0.43405(7) 0.0234(4) Uani 1 1 d . . . . .
H2 H 0.760484 0.528085 0.415430 0.028 Uiso 1 1 calc R U . . .
C3 C 0.79035(13) 0.49209(11) 0.48416(7) 0.0226(4) Uani 1 1 d . . . . .
C4 C 0.84300(13) 0.43646(10) 0.51208(7) 0.0216(4) Uani 1 1 d . . . . .
C5 C 0.90068(13) 0.38390(11) 0.48448(7) 0.0220(4) Uani 1 1 d . . . . .
C6 C 0.83929(13) 0.42810(11) 0.56347(7) 0.0230(4) Uani 1 1 d . . . . .
H6 H 0.799870 0.462041 0.582037 0.028 Uiso 1 1 calc R U . . .
C7 C 0.89159(13) 0.37180(11) 0.58729(7) 0.0230(4) Uani 1 1 d . . . . .
C8 C 0.95127(14) 0.32165(11) 0.55946(7) 0.0242(4) Uani 1 1 d . . . . .
H8 H 0.989212 0.283898 0.575722 0.029 Uiso 1 1 calc R U . . .
C9 C 0.95481(14) 0.32703(11) 0.50958(7) 0.0252(4) Uani 1 1 d . . . . .
H9 H 0.994021 0.292220 0.491552 0.030 Uiso 1 1 calc R U . . .
C10 C 0.72716(14) 0.55003(11) 0.50957(7) 0.0239(4) Uani 1 1 d . . . . .
C11 C 0.58017(17) 0.61689(14) 0.50721(8) 0.0359(5) Uani 1 1 d . . . . .
H11A H 0.556368 0.592250 0.537135 0.054 Uiso 1 1 calc R U . . .
H11B H 0.526005 0.626799 0.485070 0.054 Uiso 1 1 calc R U . . .
H11C H 0.611636 0.665802 0.515523 0.054 Uiso 1 1 calc R U . . .
C12 C 0.86377(13) 0.43146(10) 0.35593(7) 0.0215(4) Uani 1 1 d . . . . .
C13 C 0.93636(13) 0.38472(11) 0.33582(7) 0.0221(4) Uani 1 1 d . . . . .
H13 H 0.979254 0.358245 0.357092 0.026 Uiso 1 1 calc R U . . .
C14 C 0.94684(14) 0.37635(10) 0.28604(7) 0.0233(4) Uani 1 1 d . . . . .
H14 H 0.997265 0.345208 0.273264 0.028 Uiso 1 1 calc R U . . .
C15 C 0.88309(14) 0.41380(11) 0.25430(7) 0.0224(4) Uani 1 1 d . . . . .
C16 C 0.81124(14) 0.46084(11) 0.27329(7) 0.0253(4) Uani 1 1 d . . . . .
H16 H 0.768093 0.486847 0.251926 0.030 Uiso 1 1 calc R U . . .
C17 C 0.80251(14) 0.46985(11) 0.32389(7) 0.0246(4) Uani 1 1 d . . . . .
H17 H 0.753850 0.502793 0.336614 0.030 Uiso 1 1 calc R U . . .
C18 C 0.82912(16) 0.43084(12) 0.17190(7) 0.0307(4) Uani 1 1 d . . . . .
H18A H 0.764528 0.411819 0.179972 0.046 Uiso 1 1 calc R U . . .
H18B H 0.846093 0.414785 0.138617 0.046 Uiso 1 1 calc R U . . .
H18C H 0.829922 0.487304 0.173934 0.046 Uiso 1 1 calc R U . . .
C19 C 0.88543(14) 0.36290(10) 0.64115(7) 0.0223(4) Uani 1 1 d . . . . .
C20 C 0.79926(14) 0.37735(11) 0.66619(7) 0.0231(4) Uani 1 1 d . . . . .
H20 H 0.744411 0.394709 0.648533 0.028 Uiso 1 1 calc R U . . .
C21 C 0.79274(14) 0.36673(11) 0.71641(7) 0.0230(4) Uani 1 1 d . . . . .
H21 H 0.733302 0.376987 0.732390 0.028 Uiso 1 1 calc R U . . .
C22 C 0.87148(13) 0.34127(10) 0.74419(7) 0.0225(4) Uani 1 1 d . . . . .
C23 C 0.95757(14) 0.32812(11) 0.71903(7) 0.0258(4) Uani 1 1 d . . . . .
H23 H 1.012905 0.311942 0.736750 0.031 Uiso 1 1 calc R U . . .
C24 C 0.96420(13) 0.33813(11) 0.66874(7) 0.0256(4) Uani 1 1 d . . . . .
H24 H 1.023655 0.327889 0.652765 0.031 Uiso 1 1 calc R U . . .
C25 C 0.86242(14) 0.32624(10) 0.79747(7) 0.0238(4) Uani 1 1 d . . . . .
C26 C 0.77222(14) 0.31507(11) 0.81909(7) 0.0270(4) Uani 1 1 d . . . . .
H26 H 0.715968 0.317428 0.799327 0.032 Uiso 1 1 calc R U . . .
C27 C 0.76308(15) 0.30061(12) 0.86875(7) 0.0292(4) Uani 1 1 d . . . . .
H27 H 0.700936 0.294066 0.882743 0.035 Uiso 1 1 calc R U . . .
C28 C 0.84473(17) 0.29567(13) 0.89816(8) 0.0319(4) Uani 1 1 d . . . . .
H28 H 0.838769 0.284877 0.932097 0.038 Uiso 1 1 calc R U . . .
C29 C 0.93545(16) 0.30672(13) 0.87726(8) 0.0319(4) Uani 1 1 d . . . . .
H29 H 0.991570 0.303954 0.897103 0.038 Uiso 1 1 calc R U . . .
C30 C 0.94387(15) 0.32168(12) 0.82780(8) 0.0287(4) Uani 1 1 d . . . . .
H30 H 1.006062 0.329042 0.814024 0.034 Uiso 1 1 calc R U . . .
O1B O 0.08786(12) 0.54519(9) 0.67021(5) 0.0374(4) Uani 1 1 d . . . . .
O2B O 0.01515(10) 0.54597(8) 0.59730(5) 0.0286(3) Uani 1 1 d . . . . .
O3B O 0.25067(10) 0.38675(8) 0.32999(5) 0.0250(3) Uani 1 1 d . . . . .
N1B N 0.25890(11) 0.34529(9) 0.56244(6) 0.0222(3) Uani 1 1 d . . . . .
C1B C 0.20663(13) 0.39329(11) 0.53575(7) 0.0219(4) Uani 1 1 d . . . . .
C2B C 0.14719(13) 0.45061(11) 0.55762(7) 0.0228(4) Uani 1 1 d . . . . .
H2B H 0.110254 0.483999 0.537404 0.027 Uiso 1 1 calc R U . . .
C3B C 0.14251(13) 0.45827(11) 0.60743(7) 0.0218(4) Uani 1 1 d . . . . .
C4B C 0.19694(13) 0.40612(10) 0.63754(7) 0.0207(4) Uani 1 1 d . . . . .
C5B C 0.25394(13) 0.35038(11) 0.61215(7) 0.0210(3) Uani 1 1 d . . . . .
C6B C 0.19348(13) 0.40422(11) 0.68903(7) 0.0216(4) Uani 1 1 d . . . . .
H6B H 0.155535 0.441374 0.705833 0.026 Uiso 1 1 calc R U . . .
C7B C 0.24376(13) 0.34981(11) 0.71576(7) 0.0223(4) Uani 1 1 d . . . . .
C8B C 0.30196(13) 0.29579(11) 0.69005(7) 0.0232(4) Uani 1 1 d . . . . .
H8B H 0.337917 0.258626 0.707941 0.028 Uiso 1 1 calc R U . . .
C9B C 0.30721(13) 0.29626(11) 0.64014(7) 0.0236(4) Uani 1 1 d . . . . .
H9B H 0.347152 0.259785 0.623944 0.028 Uiso 1 1 calc R U . . .
C10B C 0.08080(14) 0.52010(11) 0.62939(7) 0.0234(4) Uani 1 1 d . . . . .
C11B C -0.05149(16) 0.60222(13) 0.61676(8) 0.0343(5) Uani 1 1 d . . . . .
H11D H -0.086293 0.579818 0.644535 0.051 Uiso 1 1 calc R U . . .
H11E H -0.097572 0.617104 0.591276 0.051 Uiso 1 1 calc R U . . .
H11F H -0.015796 0.647901 0.627659 0.051 Uiso 1 1 calc R U . . .
C12B C 0.21479(13) 0.38740(10) 0.48164(7) 0.0209(4) Uani 1 1 d . . . . .
C13B C 0.28984(14) 0.34525(11) 0.46081(7) 0.0232(4) Uani 1 1 d . . . . .
H13B H 0.332531 0.317563 0.481559 0.028 Uiso 1 1 calc R U . . .
C14B C 0.30393(14) 0.34262(11) 0.41044(7) 0.0236(4) Uani 1 1 d . . . . .
H14B H 0.355562 0.313406 0.397091 0.028 Uiso 1 1 calc R U . . .
C15B C 0.24185(14) 0.38308(11) 0.37974(6) 0.0213(3) Uani 1 1 d . . . . .
C16B C 0.16429(14) 0.42307(11) 0.39978(7) 0.0229(4) Uani 1 1 d . . . . .
H16B H 0.120247 0.449150 0.378928 0.028 Uiso 1 1 calc R U . . .
C17B C 0.15113(13) 0.42497(11) 0.44982(7) 0.0236(4) Uani 1 1 d . . . . .
H17B H 0.097748 0.452352 0.462952 0.028 Uiso 1 1 calc R U . . .
C18B C 0.33070(15) 0.34671(13) 0.30876(7) 0.0295(4) Uani 1 1 d . . . . .
H18D H 0.390599 0.364210 0.324188 0.044 Uiso 1 1 calc R U . . .
H18E H 0.333214 0.357430 0.273582 0.044 Uiso 1 1 calc R U . . .
H18F H 0.323050 0.291091 0.313991 0.044 Uiso 1 1 calc R U . . .
C19B C 0.23577(13) 0.34880(11) 0.77002(7) 0.0220(4) Uani 1 1 d . . . . .
C20B C 0.20999(14) 0.41481(11) 0.79638(7) 0.0252(4) Uani 1 1 d . . . . .
H20B H 0.200099 0.461893 0.779289 0.030 Uiso 1 1 calc R U . . .
C21B C 0.19849(15) 0.41349(11) 0.84660(7) 0.0254(4) Uani 1 1 d . . . . .
H21B H 0.179689 0.459348 0.863092 0.031 Uiso 1 1 calc R U . . .
C22B C 0.21398(13) 0.34584(11) 0.87376(7) 0.0219(4) Uani 1 1 d . . . . .
C23B C 0.24204(14) 0.28039(11) 0.84767(7) 0.0257(4) Uani 1 1 d . . . . .
H23B H 0.254395 0.233807 0.864897 0.031 Uiso 1 1 calc R U . . .
C24B C 0.25237(14) 0.28162(11) 0.79711(7) 0.0252(4) Uani 1 1 d . . . . .
H24B H 0.271129 0.235798 0.780569 0.030 Uiso 1 1 calc R U . . .
C25B C 0.20134(13) 0.34461(12) 0.92807(7) 0.0237(4) Uani 1 1 d . . . . .
C26B C 0.19359(15) 0.27476(12) 0.95367(7) 0.0285(4) Uani 1 1 d . . . . .
H26B H 0.197121 0.227524 0.936108 0.034 Uiso 1 1 calc R U . . .
C27B C 0.18092(15) 0.27291(12) 1.00391(7) 0.0309(4) Uani 1 1 d . . . . .
H27B H 0.175841 0.224726 1.020296 0.037 Uiso 1 1 calc R U . . .
C28B C 0.17556(14) 0.34145(13) 1.03061(7) 0.0294(4) Uani 1 1 d . . . . .
H28B H 0.166498 0.340461 1.065050 0.035 Uiso 1 1 calc R U . . .
C29B C 0.18375(14) 0.41133(12) 1.00575(7) 0.0266(4) Uani 1 1 d . . . . .
H29B H 0.180627 0.458465 1.023439 0.032 Uiso 1 1 calc R U . . .
C30B C 0.19641(14) 0.41275(12) 0.95550(7) 0.0258(4) Uani 1 1 d . . . . .
H30B H 0.201876 0.461038 0.939269 0.031 Uiso 1 1 calc R U . . .
O1C O 0.41777(16) 0.54766(10) 0.63215(5) 0.0495(5) Uani 1 1 d . . . . .
O2C O 0.36752(11) 0.56046(8) 0.70906(5) 0.0312(3) Uani 1 1 d . . . . .
O3C O 0.47044(11) 0.29137(8) 0.96049(5) 0.0277(3) Uani 1 1 d . . . . .
N1C N 0.54355(11) 0.31556(9) 0.73125(6) 0.0204(3) Uani 1 1 d . . . . .
C1C C 0.50097(13) 0.36674(10) 0.75991(6) 0.0199(4) Uani 1 1 d . . . . .
C2C C 0.45907(13) 0.43583(10) 0.74132(7) 0.0212(4) Uani 1 1 d . . . . .
H2C H 0.427538 0.470438 0.763017 0.025 Uiso 1 1 calc R U . . .
C3C C 0.46386(13) 0.45279(11) 0.69242(7) 0.0216(4) Uani 1 1 d . . . . .
C4C C 0.51184(13) 0.39965(10) 0.66036(7) 0.0198(4) Uani 1 1 d . . . . .
C5C C 0.54861(13) 0.33097(10) 0.68225(6) 0.0198(3) Uani 1 1 d . . . . .
C6C C 0.52319(13) 0.40980(11) 0.60929(7) 0.0221(4) Uani 1 1 d . . . . .
H6C H 0.501736 0.456475 0.594662 0.027 Uiso 1 1 calc R U . . .
C7C C 0.56453(13) 0.35385(11) 0.58018(7) 0.0207(4) Uani 1 1 d . . . . .
C8C C 0.59896(13) 0.28495(11) 0.60236(7) 0.0219(4) Uani 1 1 d . . . . .
H8C H 0.626794 0.245699 0.582632 0.026 Uiso 1 1 calc R U . . .
C9C C 0.59237(13) 0.27466(11) 0.65191(7) 0.0211(4) Uani 1 1 d . . . . .
H9C H 0.617596 0.228951 0.666215 0.025 Uiso 1 1 calc R U . . .
C10C C 0.41502(14) 0.52449(11) 0.67342(7) 0.0243(4) Uani 1 1 d . . . . .
C11C C 0.31680(16) 0.63009(12) 0.69531(8) 0.0327(5) Uani 1 1 d . . . . .
H11G H 0.309384 0.663354 0.724066 0.049 Uiso 1 1 calc R U . . .
H11H H 0.253066 0.616604 0.682443 0.049 Uiso 1 1 calc R U . . .
H11I H 0.353596 0.657500 0.670117 0.049 Uiso 1 1 calc R U . . .
C12C C 0.49489(13) 0.34890(11) 0.81292(6) 0.0202(3) Uani 1 1 d . . . . .
C13C C 0.49570(14) 0.27229(11) 0.82945(7) 0.0232(4) Uani 1 1 d . . . . .
H13C H 0.501743 0.231531 0.806402 0.028 Uiso 1 1 calc R U . . .
C14C C 0.48790(14) 0.25503(11) 0.87847(7) 0.0241(4) Uani 1 1 d . . . . .
H14C H 0.488537 0.202749 0.888944 0.029 Uiso 1 1 calc R U . . .
C15C C 0.47906(13) 0.31426(11) 0.91277(7) 0.0222(4) Uani 1 1 d . . . . .
C16C C 0.47961(14) 0.39067(11) 0.89742(7) 0.0245(4) Uani 1 1 d . . . . .
H16C H 0.475061 0.431352 0.920611 0.029 Uiso 1 1 calc R U . . .
C17C C 0.48689(14) 0.40699(11) 0.84779(7) 0.0229(4) Uani 1 1 d . . . . .
H17C H 0.486385 0.459298 0.837376 0.027 Uiso 1 1 calc R U . . .
C18C C 0.45739(17) 0.35001(13) 0.99653(7) 0.0318(4) Uani 1 1 d . . . . .
H18G H 0.449757 0.326062 1.028784 0.048 Uiso 1 1 calc R U . . .
H18H H 0.399657 0.380182 0.988731 0.048 Uiso 1 1 calc R U . . .
H18I H 0.513785 0.384058 0.996846 0.048 Uiso 1 1 calc R U . . .
C19C C 0.57054(13) 0.36545(10) 0.52632(7) 0.0210(4) Uani 1 1 d . . . . .
C20C C 0.50480(14) 0.41379(11) 0.50259(7) 0.0243(4) Uani 1 1 d . . . . .
H20C H 0.456378 0.439120 0.521197 0.029 Uiso 1 1 calc R U . . .
C21C C 0.50881(14) 0.42545(11) 0.45278(7) 0.0245(4) Uani 1 1 d . . . . .
H21C H 0.463984 0.459602 0.437883 0.029 Uiso 1 1 calc R U . . .
C22C C 0.57726(13) 0.38822(11) 0.42365(7) 0.0213(4) Uani 1 1 d . . . . .
C23C C 0.64288(13) 0.33928(11) 0.44713(7) 0.0215(4) Uani 1 1 d . . . . .
H23C H 0.690238 0.313050 0.428329 0.026 Uiso 1 1 calc R U . . .
C24C C 0.63992(13) 0.32843(10) 0.49738(7) 0.0216(4) Uani 1 1 d . . . . .
H24C H 0.685727 0.295326 0.512438 0.026 Uiso 1 1 calc R U . . .
C25C C 0.57664(13) 0.39948(11) 0.36966(7) 0.0222(4) Uani 1 1 d . . . . .
C26C C 0.54475(15) 0.46895(12) 0.34892(7) 0.0267(4) Uani 1 1 d . . . . .
H26C H 0.527251 0.510718 0.369611 0.032 Uiso 1 1 calc R U . . .
C27C C 0.53846(15) 0.47741(12) 0.29864(8) 0.0304(4) Uani 1 1 d . . . . .
H27C H 0.516131 0.524670 0.285140 0.037 Uiso 1 1 calc R U . . .
C28C C 0.56459(15) 0.41727(14) 0.26787(7) 0.0313(4) Uani 1 1 d . . . . .
H28C H 0.558757 0.422741 0.233415 0.038 Uiso 1 1 calc R U . . .
C29C C 0.59921(15) 0.34926(13) 0.28775(7) 0.0299(4) Uani 1 1 d . . . . .
H29C H 0.619192 0.308549 0.266795 0.036 Uiso 1 1 calc R U . . .
C30C C 0.60495(14) 0.34012(12) 0.33820(7) 0.0255(4) Uani 1 1 d . . . . .
H30C H 0.628375 0.293004 0.351420 0.031 Uiso 1 1 calc R U . . .

loop_
_atom_site_aniso_label
_atom_site_aniso_U_11
_atom_site_aniso_U_22
_atom_site_aniso_U_33
_atom_site_aniso_U_23
_atom_site_aniso_U_13
_atom_site_aniso_U_12
O1 0.0467(9) 0.0294(8) 0.0322(8) -0.0084(6) -0.0058(7) 0.0115(7)
O2 0.0250(7) 0.0288(7) 0.0306(7) -0.0036(6) 0.0018(6) 0.0075(6)
O3 0.0328(7) 0.0246(7) 0.0229(7) 0.0000(5) -0.0031(6) 0.0022(6)
N1 0.0219(7) 0.0213(7) 0.0271(8) 0.0013(6) 0.0041(6) 0.0004(6)
C1 0.0192(8) 0.0181(8) 0.0280(10) 0.0013(7) 0.0025(7) -0.0030(7)
C2 0.0225(9) 0.0185(8) 0.0291(9) 0.0028(7) 0.0014(7) -0.0007(7)
C3 0.0207(8) 0.0183(9) 0.0290(9) -0.0005(7) 0.0023(7) -0.0013(7)
C4 0.0206(8) 0.0164(8) 0.0279(9) -0.0016(7) 0.0025(7) -0.0025(7)
C5 0.0197(8) 0.0198(8) 0.0266(9) 0.0003(7) 0.0038(7) -0.0016(7)
C6 0.0220(9) 0.0184(8) 0.0285(9) -0.0025(7) 0.0028(7) -0.0008(7)
C7 0.0204(8) 0.0196(9) 0.0290(10) -0.0006(7) 0.0020(7) -0.0039(7)
C8 0.0216(8) 0.0214(9) 0.0296(10) 0.0028(7) 0.0021(7) 0.0002(7)
C9 0.0236(9) 0.0213(9) 0.0307(10) 0.0007(7) 0.0060(7) 0.0025(7)
C10 0.0273(9) 0.0173(8) 0.0272(9) 0.0010(7) 0.0032(7) 0.0004(7)
C11 0.0355(11) 0.0375(11) 0.0348(11) -0.0027(9) 0.0072(9) 0.0131(10)
C12 0.0213(8) 0.0165(8) 0.0268(9) 0.0013(7) 0.0020(7) -0.0039(7)
C13 0.0213(9) 0.0188(8) 0.0262(9) 0.0023(7) -0.0006(7) -0.0016(7)
C14 0.0242(9) 0.0175(8) 0.0283(9) -0.0011(7) -0.0010(7) 0.0016(7)
C15 0.0242(9) 0.0189(8) 0.0241(9) 0.0016(7) -0.0002(7) -0.0047(7)
C16 0.0231(9) 0.0223(9) 0.0304(10) 0.0060(8) -0.0020(8) -0.0005(7)
C17 0.0216(9) 0.0216(9) 0.0307(10) 0.0023(7) 0.0036(7) 0.0008(7)
C18 0.0350(10) 0.0306(10) 0.0264(9) 0.0042(8) -0.0062(8) -0.0006(8)
C19 0.0238(9) 0.0168(8) 0.0263(9) -0.0011(7) -0.0002(7) -0.0022(7)
C20 0.0233(9) 0.0191(8) 0.0269(9) -0.0014(7) -0.0021(7) 0.0011(7)
C21 0.0210(8) 0.0215(9) 0.0265(9) -0.0041(7) 0.0015(7) -0.0004(7)
C22 0.0236(9) 0.0173(8) 0.0265(9) -0.0040(7) -0.0017(7) -0.0036(7)
C23 0.0211(9) 0.0261(9) 0.0303(10) 0.0001(8) -0.0030(8) -0.0018(8)
C24 0.0209(9) 0.0255(9) 0.0304(10) -0.0011(8) 0.0035(7) -0.0022(7)
C25 0.0271(9) 0.0160(8) 0.0284(10) -0.0024(7) -0.0013(8) -0.0012(7)
C26 0.0255(9) 0.0250(9) 0.0304(10) -0.0011(8) -0.0021(8) -0.0025(8)
C27 0.0306(10) 0.0305(10) 0.0266(10) -0.0012(8) 0.0027(8) -0.0044(8)
C28 0.0372(11) 0.0331(11) 0.0254(10) 0.0018(8) 0.0000(9) -0.0041(9)
C29 0.0306(11) 0.0344(11) 0.0307(10) 0.0005(9) -0.0083(8) -0.0023(9)
C30 0.0265(9) 0.0288(10) 0.0309(10) 0.0006(8) -0.0006(8) -0.0015(8)
O1B 0.0479(9) 0.0391(8) 0.0251(7) -0.0059(6) -0.0075(7) 0.0190(7)
O2B 0.0295(7) 0.0324(7) 0.0238(6) -0.0012(6) -0.0022(5) 0.0118(6)
O3B 0.0291(7) 0.0248(7) 0.0210(6) -0.0004(5) -0.0001(5) 0.0019(6)
N1B 0.0205(7) 0.0205(7) 0.0258(8) 0.0016(6) -0.0001(6) -0.0009(6)
C1B 0.0202(8) 0.0209(9) 0.0245(9) 0.0008(7) -0.0009(7) -0.0038(7)
C2B 0.0234(9) 0.0220(9) 0.0229(9) 0.0027(7) -0.0009(7) 0.0013(7)
C3B 0.0203(8) 0.0208(9) 0.0244(9) 0.0014(7) -0.0019(7) -0.0022(7)
C4B 0.0183(8) 0.0197(8) 0.0242(9) 0.0017(7) -0.0010(7) -0.0020(7)
C5B 0.0182(8) 0.0212(8) 0.0237(9) 0.0006(7) -0.0010(7) -0.0042(7)
C6B 0.0193(8) 0.0214(9) 0.0243(9) -0.0001(7) -0.0008(7) -0.0005(7)
C7B 0.0186(8) 0.0225(9) 0.0258(9) 0.0013(7) -0.0034(7) -0.0039(7)
C8B 0.0200(8) 0.0218(9) 0.0276(9) 0.0026(7) -0.0042(7) -0.0006(7)
C9B 0.0190(9) 0.0217(9) 0.0300(10) 0.0001(7) -0.0010(7) 0.0002(7)
C10B 0.0245(9) 0.0234(9) 0.0223(9) 0.0023(7) -0.0008(7) 0.0028(7)
C11B 0.0342(11) 0.0409(12) 0.0278(10) -0.0011(9) -0.0016(9) 0.0172(10)
C12B 0.0226(8) 0.0161(8) 0.0241(9) 0.0013(7) 0.0005(7) -0.0028(7)
C13B 0.0223(8) 0.0219(9) 0.0254(9) 0.0026(7) -0.0020(7) 0.0003(7)
C14B 0.0218(9) 0.0219(9) 0.0270(9) -0.0017(7) 0.0009(7) 0.0017(7)
C15B 0.0245(9) 0.0189(8) 0.0206(8) -0.0008(7) -0.0008(7) -0.0040(7)
C16B 0.0242(9) 0.0195(8) 0.0251(9) -0.0002(7) -0.0041(7) 0.0010(7)
C17B 0.0222(9) 0.0218(9) 0.0268(9) -0.0019(7) 0.0008(7) 0.0012(7)
C18B 0.0273(9) 0.0372(11) 0.0240(9) -0.0041(8) 0.0020(8) 0.0022(8)
C19B 0.0174(8) 0.0251(9) 0.0234(9) 0.0008(7) -0.0046(7) -0.0027(7)
C20B 0.0277(9) 0.0209(9) 0.0270(9) 0.0040(7) -0.0060(8) -0.0009(7)
C21B 0.0296(10) 0.0209(9) 0.0258(9) -0.0002(7) -0.0044(8) -0.0008(8)
C22B 0.0183(8) 0.0240(9) 0.0234(9) 0.0009(7) -0.0046(7) -0.0039(7)
C23B 0.0286(10) 0.0220(9) 0.0266(9) 0.0054(7) -0.0042(8) 0.0012(8)
C24B 0.0269(9) 0.0228(9) 0.0260(9) -0.0009(7) -0.0036(8) 0.0030(8)
C25B 0.0182(8) 0.0279(9) 0.0250(9) 0.0023(8) -0.0050(7) -0.0025(7)
C26B 0.0319(10) 0.0252(10) 0.0286(10) 0.0011(8) -0.0056(8) -0.0034(8)
C27B 0.0334(10) 0.0321(10) 0.0272(10) 0.0090(8) -0.0055(8) -0.0071(9)
C28B 0.0265(9) 0.0403(11) 0.0212(9) 0.0039(8) -0.0004(7) 0.0000(9)
C29B 0.0232(9) 0.0290(10) 0.0274(9) -0.0035(8) -0.0010(7) 0.0013(8)
C30B 0.0239(9) 0.0253(9) 0.0281(9) 0.0036(8) -0.0008(8) -0.0003(8)
O1C 0.0874(14) 0.0403(9) 0.0207(7) 0.0032(7) 0.0011(8) 0.0337(10)
O2C 0.0361(8) 0.0263(7) 0.0311(7) 0.0058(6) 0.0097(6) 0.0092(6)
O3C 0.0374(8) 0.0256(7) 0.0201(6) 0.0020(5) 0.0000(5) -0.0009(6)
N1C 0.0208(7) 0.0187(7) 0.0218(7) 0.0005(6) -0.0016(6) -0.0025(6)
C1C 0.0178(8) 0.0202(8) 0.0218(9) -0.0003(7) -0.0009(7) -0.0052(7)
C2C 0.0212(8) 0.0196(8) 0.0229(9) -0.0014(7) 0.0001(7) -0.0022(7)
C3C 0.0216(8) 0.0191(8) 0.0241(9) -0.0004(7) -0.0014(7) -0.0031(7)
C4C 0.0201(8) 0.0184(8) 0.0210(9) 0.0004(7) -0.0021(7) -0.0030(7)
C5C 0.0187(8) 0.0200(8) 0.0207(8) -0.0007(7) -0.0016(7) -0.0042(7)
C6C 0.0243(9) 0.0185(8) 0.0235(9) 0.0021(7) -0.0016(7) -0.0022(7)
C7C 0.0198(8) 0.0206(8) 0.0217(9) 0.0003(7) -0.0021(7) -0.0038(7)
C8C 0.0231(9) 0.0207(9) 0.0218(9) -0.0029(7) -0.0003(7) -0.0012(7)
C9C 0.0206(8) 0.0181(8) 0.0247(9) 0.0010(7) -0.0024(7) -0.0003(7)
C10C 0.0269(9) 0.0214(9) 0.0246(9) -0.0006(7) -0.0015(7) 0.0005(7)
C11C 0.0329(11) 0.0284(10) 0.0367(11) 0.0064(8) 0.0073(9) 0.0085(9)
C12C 0.0187(8) 0.0210(8) 0.0210(9) -0.0006(7) -0.0008(7) -0.0031(7)
C13C 0.0260(9) 0.0200(9) 0.0235(9) -0.0031(7) -0.0026(7) -0.0002(7)
C14C 0.0275(9) 0.0177(8) 0.0271(9) 0.0023(7) -0.0032(8) -0.0007(7)
C15C 0.0197(8) 0.0256(9) 0.0214(9) 0.0014(7) -0.0014(7) 0.0002(7)
C16C 0.0299(10) 0.0201(9) 0.0235(9) -0.0037(7) 0.0014(7) 0.0004(8)
C17C 0.0271(9) 0.0173(8) 0.0243(9) 0.0002(7) 0.0018(7) -0.0018(7)
C18C 0.0419(11) 0.0327(10) 0.0207(9) -0.0009(8) 0.0033(8) -0.0006(9)
C19C 0.0221(9) 0.0184(8) 0.0226(9) -0.0003(7) -0.0005(7) -0.0035(7)
C20C 0.0256(9) 0.0242(9) 0.0231(9) -0.0029(7) 0.0002(7) 0.0016(7)
C21C 0.0246(9) 0.0222(9) 0.0267(9) 0.0004(7) -0.0032(7) 0.0023(7)
C22C 0.0223(9) 0.0194(8) 0.0221(9) 0.0002(7) -0.0001(7) -0.0046(7)
C23C 0.0212(8) 0.0198(8) 0.0234(9) -0.0005(7) 0.0012(7) -0.0022(7)
C24C 0.0216(8) 0.0184(8) 0.0247(9) 0.0008(7) -0.0014(7) -0.0015(7)
C25C 0.0194(8) 0.0239(9) 0.0233(9) 0.0019(7) -0.0007(7) -0.0047(7)
C26C 0.0287(10) 0.0259(10) 0.0255(9) 0.0025(8) 0.0003(8) -0.0011(8)
C27C 0.0283(10) 0.0318(10) 0.0311(10) 0.0098(8) -0.0012(8) -0.0021(8)
C28C 0.0281(10) 0.0448(12) 0.0209(9) 0.0049(9) 0.0002(8) -0.0061(9)
C29C 0.0285(10) 0.0354(11) 0.0259(10) -0.0047(8) 0.0051(8) -0.0039(9)
C30C 0.0233(9) 0.0266(10) 0.0266(10) 0.0006(8) 0.0015(7) -0.0025(8)

loop_
_atom_type_symbol
_atom_type_description
_atom_type_scat_dispersion_real
_atom_type_scat_dispersion_imag
_atom_type_scat_source
C C 0.0181 0.0091 'International Tables Vol C Tables 4.2.6.8 and 6.1.1.4'
H H 0.0000 0.0000 'International Tables Vol C Tables 4.2.6.8 and 6.1.1.4'
N N 0.0311 0.0180 'International Tables Vol C Tables 4.2.6.8 and 6.1.1.4'
O O 0.0492 0.0322 'International Tables Vol C Tables 4.2.6.8 and 6.1.1.4'

loop_
_geom_angle_atom_site_label_1
_geom_angle_atom_site_label_2
_geom_angle_atom_site_label_3
_geom_angle
_geom_angle_site_symmetry_1
_geom_angle_site_symmetry_3
_geom_angle_publ_flag
C10 O2 C11 115.03(16) . . ?
C15 O3 C18 117.75(16) . . ?
C1 N1 C5 119.32(16) . . ?
N1 C1 C2 121.59(17) . . ?
N1 C1 C12 115.53(16) . . ?
C2 C1 C12 122.87(17) . . ?
C1 C2 H2 120.0 . . ?
C3 C2 C1 119.91(17) . . ?
C3 C2 H2 120.0 . . ?
C2 C3 C4 119.93(17) . . ?
C2 C3 C10 119.95(17) . . ?
C4 C3 C10 120.10(16) . . ?
C5 C4 C3 115.74(16) . . ?
C6 C4 C3 125.51(17) . . ?
C6 C4 C5 118.71(17) . . ?
N1 C5 C4 123.50(17) . . ?
N1 C5 C9 117.48(17) . . ?
C9 C5 C4 119.02(17) . . ?
C4 C6 H6 119.2 . . ?
C7 C6 C4 121.51(17) . . ?
C7 C6 H6 119.2 . . ?
C6 C7 C8 119.10(18) . . ?
C6 C7 C19 120.80(17) . . ?
C8 C7 C19 120.10(17) . . ?
C7 C8 H8 119.6 . . ?
C9 C8 C7 120.86(18) . . ?
C9 C8 H8 119.6 . . ?
C5 C9 H9 119.6 . . ?
C8 C9 C5 120.75(17) . . ?
C8 C9 H9 119.6 . . ?
O1 C10 O2 123.67(18) . . ?
O1 C10 C3 124.71(18) . . ?
O2 C10 C3 111.61(16) . . ?
O2 C11 H11A 109.5 . . ?
O2 C11 H11B 109.5 . . ?
O2 C11 H11C 109.5 . . ?
H11A C11 H11B 109.5 . . ?
H11A C11 H11C 109.5 . . ?
H11B C11 H11C 109.5 . . ?
C13 C12 C1 118.58(17) . . ?
C17 C12 C1 123.52(17) . . ?
C17 C12 C13 117.89(17) . . ?
C12 C13 H13 119.2 . . ?
C14 C13 C12 121.57(17) . . ?
C14 C13 H13 119.2 . . ?
C13 C14 H14 120.1 . . ?
C13 C14 C15 119.84(17) . . ?
C15 C14 H14 120.1 . . ?
O3 C15 C14 115.42(17) . . ?
O3 C15 C16 124.94(17) . . ?
C16 C15 C14 119.64(17) . . ?
C15 C16 H16 120.1 . . ?
C15 C16 C17 119.87(17) . . ?
C17 C16 H16 120.1 . . ?
C12 C17 C16 121.15(18) . . ?
C12 C17 H17 119.4 . . ?
C16 C17 H17 119.4 . . ?
O3 C18 H18A 109.5 . . ?
O3 C18 H18B 109.5 . . ?
O3 C18 H18C 109.5 . . ?
H18A C18 H18B 109.5 . . ?
H18A C18 H18C 109.5 . . ?
H18B C18 H18C 109.5 . . ?
C20 C19 C7 121.06(17) . . ?
C24 C19 C7 121.56(17) . . ?
C24 C19 C20 117.36(17) . . ?
C19 C20 H20 119.5 . . ?
C21 C20 C19 121.02(17) . . ?
C21 C20 H20 119.5 . . ?
C20 C21 H21 119.1 . . ?
C20 C21 C22 121.78(17) . . ?
C22 C21 H21 119.1 . . ?
C21 C22 C25 121.37(17) . . ?
C23 C22 C21 116.82(17) . . ?
C23 C22 C25 121.77(17) . . ?
C22 C23 H23 119.2 . . ?
C24 C23 C22 121.57(18) . . ?
C24 C23 H23 119.2 . . ?
C19 C24 H24 119.3 . . ?
C23 C24 C19 121.43(17) . . ?
C23 C24 H24 119.3 . . ?
C26 C25 C22 120.98(18) . . ?
C26 C25 C30 117.61(18) . . ?
C30 C25 C22 121.40(18) . . ?
C25 C26 H26 119.3 . . ?
C27 C26 C25 121.40(19) . . ?
C27 C26 H26 119.3 . . ?
C26 C27 H27 119.9 . . ?
C26 C27 C28 120.15(19) . . ?
C28 C27 H27 119.9 . . ?
C27 C28 H28 120.3 . . ?
C27 C28 C29 119.31(19) . . ?
C29 C28 H28 120.3 . . ?
C28 C29 H29 119.9 . . ?
C30 C29 C28 120.16(19) . . ?
C30 C29 H29 119.9 . . ?
C25 C30 H30 119.3 . . ?
C29 C30 C25 121.36(19) . . ?
C29 C30 H30 119.3 . . ?
C10B O2B C11B 114.78(15) . . ?
C15B O3B C18B 116.74(15) . . ?
C1B N1B C5B 118.77(16) . . ?
N1B C1B C2B 121.68(17) . . ?
N1B C1B C12B 117.62(17) . . ?
C2B C1B C12B 120.66(16) . . ?
C1B C2B H2B 119.6 . . ?
C3B C2B C1B 120.85(17) . . ?
C3B C2B H2B 119.6 . . ?
C2B C3B C4B 118.92(17) . . ?
C2B C3B C10B 119.67(16) . . ?
C4B C3B C10B 121.41(16) . . ?
C5B C4B C3B 115.98(16) . . ?
C6B C4B C3B 124.68(17) . . ?
C6B C4B C5B 119.25(16) . . ?
N1B C5B C4B 123.78(16) . . ?
N1B C5B C9B 117.94(16) . . ?
C9B C5B C4B 118.27(16) . . ?
C4B C6B H6B 119.1 . . ?
C7B C6B C4B 121.81(17) . . ?
C7B C6B H6B 119.1 . . ?
C6B C7B C8B 118.32(17) . . ?
C6B C7B C19B 119.85(17) . . ?
C8B C7B C19B 121.82(17) . . ?
C7B C8B H8B 119.3 . . ?
C9B C8B C7B 121.32(17) . . ?
C9B C8B H8B 119.3 . . ?
C5B C9B H9B 119.5 . . ?
C8B C9B C5B 120.99(17) . . ?
C8B C9B H9B 119.5 . . ?
O1B C10B O2B 122.80(18) . . ?
O1B C10B C3B 125.78(17) . . ?
O2B C10B C3B 111.42(15) . . ?
O2B C11B H11D 109.5 . . ?
O2B C11B H11E 109.5 . . ?
O2B C11B H11F 109.5 . . ?
H11D C11B H11E 109.5 . . ?
H11D C11B H11F 109.5 . . ?
H11E C11B H11F 109.5 . . ?
C13B C12B C1B 119.95(17) . . ?
C13B C12B C17B 117.47(17) . . ?
C17B C12B C1B 122.54(17) . . ?
C12B C13B H13B 119.1 . . ?
C14B C13B C12B 121.76(17) . . ?
C14B C13B H13B 119.1 . . ?
C13B C14B H14B 120.2 . . ?
C13B C14B C15B 119.55(17) . . ?
C15B C14B H14B 120.2 . . ?
O3B C15B C14B 124.60(17) . . ?
O3B C15B C16B 115.94(16) . . ?
C14B C15B C16B 119.45(17) . . ?
C15B C16B H16B 119.9 . . ?
C17B C16B C15B 120.27(17) . . ?
C17B C16B H16B 119.9 . . ?
C12B C17B H17B 119.3 . . ?
C16B C17B C12B 121.40(17) . . ?
C16B C17B H17B 119.3 . . ?
O3B C18B H18D 109.5 . . ?
O3B C18B H18E 109.5 . . ?
O3B C18B H18F 109.5 . . ?
H18D C18B H18E 109.5 . . ?
H18D C18B H18F 109.5 . . ?
H18E C18B H18F 109.5 . . ?
C20B C19B C7B 121.55(17) . . ?
C20B C19B C24B 116.75(17) . . ?
C24B C19B C7B 121.70(17) . . ?
C19B C20B H20B 119.1 . . ?
C21B C20B C19B 121.86(17) . . ?
C21B C20B H20B 119.1 . . ?
C20B C21B H21B 119.3 . . ?
C20B C21B C22B 121.42(18) . . ?
C22B C21B H21B 119.3 . . ?
C21B C22B C25B 121.27(17) . . ?
C23B C22B C21B 116.81(17) . . ?
C23B C22B C25B 121.92(17) . . ?
C22B C23B H23B 119.2 . . ?
C24B C23B C22B 121.65(17) . . ?
C24B C23B H23B 119.2 . . ?
C19B C24B H24B 119.3 . . ?
C23B C24B C19B 121.49(18) . . ?
C23B C24B H24B 119.3 . . ?
C26B C25B C22B 121.12(18) . . ?
C30B C25B C22B 121.68(17) . . ?
C30B C25B C26B 117.20(17) . . ?
C25B C26B H26B 119.2 . . ?
C27B C26B C25B 121.63(19) . . ?
C27B C26B H26B 119.2 . . ?
C26B C27B H27B 119.8 . . ?
C26B C27B C28B 120.36(19) . . ?
C28B C27B H27B 119.8 . . ?
C27B C28B H28B 120.6 . . ?
C29B C28B C27B 118.70(18) . . ?
C29B C28B H28B 120.6 . . ?
C28B C29B H29B 119.7 . . ?
C30B C29B C28B 120.62(19) . . ?
C30B C29B H29B 119.7 . . ?
C25B C30B H30B 119.3 . . ?
C29B C30B C25B 121.48(18) . . ?
C29B C30B H30B 119.3 . . ?
C10C O2C C11C 116.19(15) . . ?
C15C O3C C18C 117.57(15) . . ?
C1C N1C C5C 118.18(15) . . ?
N1C C1C C2C 122.31(16) . . ?
N1C C1C C12C 117.65(16) . . ?
C2C C1C C12C 120.01(16) . . ?
C1C C2C H2C 119.7 . . ?
C3C C2C C1C 120.55(17) . . ?
C3C C2C H2C 119.7 . . ?
C2C C3C C4C 118.73(17) . . ?
C2C C3C C10C 119.42(17) . . ?
C4C C3C C10C 121.80(16) . . ?
C5C C4C C3C 116.44(16) . . ?
C6C C4C C3C 125.03(17) . . ?
C6C C4C C5C 118.52(16) . . ?
N1C C5C C4C 123.73(16) . . ?
N1C C5C C9C 117.43(16) . . ?
C9C C5C C4C 118.84(16) . . ?
C4C C6C H6C 119.1 . . ?
C7C C6C C4C 121.85(17) . . ?
C7C C6C H6C 119.1 . . ?
C6C C7C C8C 118.95(16) . . ?
C6C C7C C19C 119.94(16) . . ?
C8C C7C C19C 121.10(16) . . ?
C7C C8C H8C 119.7 . . ?
C9C C8C C7C 120.59(17) . . ?
C9C C8C H8C 119.7 . . ?
C5C C9C H9C 119.4 . . ?
C8C C9C C5C 121.18(17) . . ?
C8C C9C H9C 119.4 . . ?
O1C C10C O2C 123.23(18) . . ?
O1C C10C C3C 125.90(18) . . ?
O2C C10C C3C 110.87(16) . . ?
O2C C11C H11G 109.5 . . ?
O2C C11C H11H 109.5 . . ?
O2C C11C H11I 109.5 . . ?
H11G C11C H11H 109.5 . . ?
H11G C11C H11I 109.5 . . ?
H11H C11C H11I 109.5 . . ?
C13C C12C C1C 120.75(16) . . ?
C17C C12C C1C 121.53(17) . . ?
C17C C12C C13C 117.71(17) . . ?
C12C C13C H13C 119.4 . . ?
C14C C13C C12C 121.23(17) . . ?
C14C C13C H13C 119.4 . . ?
C13C C14C H14C 120.0 . . ?
C13C C14C C15C 120.06(17) . . ?
C15C C14C H14C 120.0 . . ?
O3C C15C C14C 115.77(17) . . ?
O3C C15C C16C 124.38(17) . . ?
C16C C15C C14C 119.85(17) . . ?
C15C C16C H16C 120.4 . . ?
C15C C16C C17C 119.29(17) . . ?
C17C C16C H16C 120.4 . . ?
C12C C17C H17C 119.1 . . ?
C16C C17C C12C 121.85(17) . . ?
C16C C17C H17C 119.1 . . ?
O3C C18C H18G 109.5 . . ?
O3C C18C H18H 109.5 . . ?
O3C C18C H18I 109.5 . . ?
H18G C18C H18H 109.5 . . ?
H18G C18C H18I 109.5 . . ?
H18H C18C H18I 109.5 . . ?
C20C C19C C7C 120.22(17) . . ?
C20C C19C C24C 117.42(17) . . ?
C24C C19C C7C 122.35(17) . . ?
C19C C20C H20C 119.3 . . ?
C21C C20C C19C 121.34(18) . . ?
C21C C20C H20C 119.3 . . ?
C20C C21C H21C 119.2 . . ?
C20C C21C C22C 121.53(17) . . ?
C22C C21C H21C 119.2 . . ?
C21C C22C C23C 117.42(17) . . ?
C21C C22C C25C 120.03(17) . . ?
C23C C22C C25C 122.53(17) . . ?
C22C C23C H23C 119.4 . . ?
C24C C23C C22C 121.12(17) . . ?
C24C C23C H23C 119.4 . . ?
C19C C24C H24C 119.4 . . ?
C23C C24C C19C 121.16(17) . . ?
C23C C24C H24C 119.4 . . ?
C26C C25C C22C 121.00(17) . . ?
C30C C25C C22C 120.80(17) . . ?
C30C C25C C26C 118.16(17) . . ?
C25C C26C H26C 119.6 . . ?
C27C C26C C25C 120.80(19) . . ?
C27C C26C H26C 119.6 . . ?
C26C C27C H27C 119.8 . . ?
C26C C27C C28C 120.37(19) . . ?
C28C C27C H27C 119.8 . . ?
C27C C28C H28C 120.3 . . ?
C29C C28C C27C 119.50(18) . . ?
C29C C28C H28C 120.3 . . ?
C28C C29C H29C 119.8 . . ?
C28C C29C C30C 120.43(19) . . ?
C30C C29C H29C 119.8 . . ?
C25C C30C H30C 119.7 . . ?
C29C C30C C25C 120.70(19) . . ?
C29C C30C H30C 119.7 . . ?

loop_
_geom_bond_atom_site_label_1
_geom_bond_atom_site_label_2
_geom_bond_distance
_geom_bond_site_symmetry_2
_geom_bond_publ_flag
O1 C10 1.209(2) . ?
O2 C10 1.330(2) . ?
O2 C11 1.451(2) . ?
O3 C15 1.366(2) . ?
O3 C18 1.427(2) . ?
N1 C1 1.325(2) . ?
N1 C5 1.359(2) . ?
C1 C2 1.424(3) . ?
C1 C12 1.484(2) . ?
C2 H2 0.9500 . ?
C2 C3 1.372(3) . ?
C3 C4 1.430(3) . ?
C3 C10 1.503(2) . ?
C4 C5 1.428(3) . ?
C4 C6 1.413(3) . ?
C5 C9 1.416(3) . ?
C6 H6 0.9500 . ?
C6 C7 1.379(3) . ?
C7 C8 1.421(3) . ?
C7 C19 1.483(3) . ?
C8 H8 0.9500 . ?
C8 C9 1.368(3) . ?
C9 H9 0.9500 . ?
C11 H11A 0.9800 . ?
C11 H11B 0.9800 . ?
C11 H11C 0.9800 . ?
C12 C13 1.405(3) . ?
C12 C17 1.390(3) . ?
C13 H13 0.9500 . ?
C13 C14 1.376(3) . ?
C14 H14 0.9500 . ?
C14 C15 1.399(3) . ?
C15 C16 1.388(3) . ?
C16 H16 0.9500 . ?
C16 C17 1.397(3) . ?
C17 H17 0.9500 . ?
C18 H18A 0.9800 . ?
C18 H18B 0.9800 . ?
C18 H18C 0.9800 . ?
C19 C20 1.400(3) . ?
C19 C24 1.396(3) . ?
C20 H20 0.9500 . ?
C20 C21 1.388(3) . ?
C21 H21 0.9500 . ?
C21 C22 1.402(3) . ?
C22 C23 1.397(3) . ?
C22 C25 1.485(3) . ?
C23 H23 0.9500 . ?
C23 C24 1.389(3) . ?
C24 H24 0.9500 . ?
C25 C26 1.397(3) . ?
C25 C30 1.404(3) . ?
C26 H26 0.9500 . ?
C26 C27 1.386(3) . ?
C27 H27 0.9500 . ?
C27 C28 1.392(3) . ?
C28 H28 0.9500 . ?
C28 C29 1.395(3) . ?
C29 H29 0.9500 . ?
C29 C30 1.382(3) . ?
C30 H30 0.9500 . ?
O1B C10B 1.201(2) . ?
O2B C10B 1.342(2) . ?
O2B C11B 1.445(2) . ?
O3B C15B 1.367(2) . ?
O3B C18B 1.432(2) . ?
N1B C1B 1.323(2) . ?
N1B C5B 1.363(2) . ?
C1B C2B 1.423(3) . ?
C1B C12B 1.487(2) . ?
C2B H2B 0.9500 . ?
C2B C3B 1.370(2) . ?
C3B C4B 1.437(3) . ?
C3B C10B 1.497(3) . ?
C4B C5B 1.428(3) . ?
C4B C6B 1.409(2) . ?
C5B C9B 1.418(3) . ?
C6B H6B 0.9500 . ?
C6B C7B 1.382(3) . ?
C7B C8B 1.422(3) . ?
C7B C19B 1.487(2) . ?
C8B H8B 0.9500 . ?
C8B C9B 1.366(3) . ?
C9B H9B 0.9500 . ?
C11B H11D 0.9800 . ?
C11B H11E 0.9800 . ?
C11B H11F 0.9800 . ?
C12B C13B 1.393(3) . ?
C12B C17B 1.400(3) . ?
C13B H13B 0.9500 . ?
C13B C14B 1.391(2) . ?
C14B H14B 0.9500 . ?
C14B C15B 1.392(3) . ?
C15B C16B 1.392(3) . ?
C16B H16B 0.9500 . ?
C16B C17B 1.380(3) . ?
C17B H17B 0.9500 . ?
C18B H18D 0.9800 . ?
C18B H18E 0.9800 . ?
C18B H18F 0.9800 . ?
C19B C20B 1.398(3) . ?
C19B C24B 1.399(3) . ?
C20B H20B 0.9500 . ?
C20B C21B 1.382(3) . ?
C21B H21B 0.9500 . ?
C21B C22B 1.404(3) . ?
C22B C23B 1.395(3) . ?
C22B C25B 1.495(2) . ?
C23B H23B 0.9500 . ?
C23B C24B 1.390(3) . ?
C24B H24B 0.9500 . ?
C25B C26B 1.402(3) . ?
C25B C30B 1.400(3) . ?
C26B H26B 0.9500 . ?
C26B C27B 1.385(3) . ?
C27B H27B 0.9500 . ?
C27B C28B 1.396(3) . ?
C28B H28B 0.9500 . ?
C28B C29B 1.393(3) . ?
C29B H29B 0.9500 . ?
C29B C30B 1.385(3) . ?
C30B H30B 0.9500 . ?
O1C C10C 1.198(2) . ?
O2C C10C 1.331(2) . ?
O2C C11C 1.446(2) . ?
O3C C15C 1.369(2) . ?
O3C C18C 1.427(2) . ?
N1C C1C 1.323(2) . ?
N1C C5C 1.367(2) . ?
C1C C2C 1.424(3) . ?
C1C C12C 1.484(2) . ?
C2C H2C 0.9500 . ?
C2C C3C 1.370(2) . ?
C3C C4C 1.435(3) . ?
C3C C10C 1.507(3) . ?
C4C C5C 1.426(2) . ?
C4C C6C 1.416(2) . ?
C5C C9C 1.417(3) . ?
C6C H6C 0.9500 . ?
C6C C7C 1.379(3) . ?
C7C C8C 1.422(3) . ?
C7C C19C 1.488(2) . ?
C8C H8C 0.9500 . ?
C8C C9C 1.369(2) . ?
C9C H9C 0.9500 . ?
C11C H11G 0.9800 . ?
C11C H11H 0.9800 . ?
C11C H11I 0.9800 . ?
C12C C13C 1.402(3) . ?
C12C C17C 1.391(3) . ?
C13C H13C 0.9500 . ?
C13C C14C 1.377(3) . ?
C14C H14C 0.9500 . ?
C14C C15C 1.396(3) . ?
C15C C16C 1.389(3) . ?
C16C H16C 0.9500 . ?
C16C C17C 1.390(3) . ?
C17C H17C 0.9500 . ?
C18C H18G 0.9800 . ?
C18C H18H 0.9800 . ?
C18C H18I 0.9800 . ?
C19C C20C 1.398(3) . ?
C19C C24C 1.401(3) . ?
C20C H20C 0.9500 . ?
C20C C21C 1.378(3) . ?
C21C H21C 0.9500 . ?
C21C C22C 1.397(3) . ?
C22C C23C 1.400(3) . ?
C22C C25C 1.489(2) . ?
C23C H23C 0.9500 . ?
C23C C24C 1.387(2) . ?
C24C H24C 0.9500 . ?
C25C C26C 1.402(3) . ?
C25C C30C 1.397(3) . ?
C26C H26C 0.9500 . ?
C26C C27C 1.385(3) . ?
C27C H27C 0.9500 . ?
C27C C28C 1.387(3) . ?
C28C H28C 0.9500 . ?
C28C C29C 1.384(3) . ?
C29C H29C 0.9500 . ?
C29C C30C 1.390(3) . ?
C30C H30C 0.9500 . ?

loop_
_geom_torsion_atom_site_label_1
_geom_torsion_atom_site_label_2
_geom_torsion_atom_site_label_3
_geom_torsion_atom_site_label_4
_geom_torsion
_geom_torsion_site_symmetry_1
_geom_torsion_site_symmetry_2
_geom_torsion_site_symmetry_3
_geom_torsion_site_symmetry_4
_geom_torsion_publ_flag
O3 C15 C16 C17 178.79(17) . . . . ?
N1 C1 C2 C3 -0.1(3) . . . . ?
N1 C1 C12 C13 -12.1(2) . . . . ?
N1 C1 C12 C17 166.75(17) . . . . ?
N1 C5 C9 C8 -178.33(17) . . . . ?
C1 N1 C5 C4 0.1(3) . . . . ?
C1 N1 C5 C9 179.14(17) . . . . ?
C1 C2 C3 C4 -0.8(3) . . . . ?
C1 C2 C3 C10 -179.43(17) . . . . ?
C1 C12 C13 C14 178.48(16) . . . . ?
C1 C12 C17 C16 -177.29(17) . . . . ?
C2 C1 C12 C13 168.73(17) . . . . ?
C2 C1 C12 C17 -12.5(3) . . . . ?
C2 C3 C4 C5 1.2(3) . . . . ?
C2 C3 C4 C6 -176.34(17) . . . . ?
C2 C3 C10 O1 -146.9(2) . . . . ?
C2 C3 C10 O2 33.3(2) . . . . ?
C3 C4 C5 N1 -0.9(3) . . . . ?
C3 C4 C5 C9 -179.90(17) . . . . ?
C3 C4 C6 C7 178.94(18) . . . . ?
C4 C3 C10 O1 34.4(3) . . . . ?
C4 C3 C10 O2 -145.41(17) . . . . ?
C4 C5 C9 C8 0.8(3) . . . . ?
C4 C6 C7 C8 0.7(3) . . . . ?
C4 C6 C7 C19 -178.84(17) . . . . ?
C5 N1 C1 C2 0.4(3) . . . . ?
C5 N1 C1 C12 -178.81(16) . . . . ?
C5 C4 C6 C7 1.5(3) . . . . ?
C6 C4 C5 N1 176.83(16) . . . . ?
C6 C4 C5 C9 -2.2(3) . . . . ?
C6 C7 C8 C9 -2.2(3) . . . . ?
C6 C7 C19 C20 34.1(3) . . . . ?
C6 C7 C19 C24 -147.42(19) . . . . ?
C7 C8 C9 C5 1.4(3) . . . . ?
C7 C19 C20 C21 178.00(17) . . . . ?
C7 C19 C24 C23 -178.48(17) . . . . ?
C8 C7 C19 C20 -145.38(18) . . . . ?
C8 C7 C19 C24 33.1(3) . . . . ?
C10 C3 C4 C5 179.84(16) . . . . ?
C10 C3 C4 C6 2.3(3) . . . . ?
C11 O2 C10 O1 -4.8(3) . . . . ?
C11 O2 C10 C3 175.04(17) . . . . ?
C12 C1 C2 C3 179.09(17) . . . . ?
C12 C13 C14 C15 -1.2(3) . . . . ?
C13 C12 C17 C16 1.5(3) . . . . ?
C13 C14 C15 O3 -177.74(16) . . . . ?
C13 C14 C15 C16 1.7(3) . . . . ?
C14 C15 C16 C17 -0.6(3) . . . . ?
C15 C16 C17 C12 -1.0(3) . . . . ?
C17 C12 C13 C14 -0.4(3) . . . . ?
C18 O3 C15 C14 174.52(17) . . . . ?
C18 O3 C15 C16 -4.9(3) . . . . ?
C19 C7 C8 C9 177.34(17) . . . . ?
C19 C20 C21 C22 0.0(3) . . . . ?
C20 C19 C24 C23 0.0(3) . . . . ?
C20 C21 C22 C23 0.9(3) . . . . ?
C20 C21 C22 C25 -176.83(17) . . . . ?
C21 C22 C23 C24 -1.4(3) . . . . ?
C21 C22 C25 C26 18.7(3) . . . . ?
C21 C22 C25 C30 -162.18(18) . . . . ?
C22 C23 C24 C19 1.0(3) . . . . ?
C22 C25 C26 C27 179.67(18) . . . . ?
C22 C25 C30 C29 -179.17(18) . . . . ?
C23 C22 C25 C26 -158.96(18) . . . . ?
C23 C22 C25 C30 20.2(3) . . . . ?
C24 C19 C20 C21 -0.5(3) . . . . ?
C25 C22 C23 C24 176.34(17) . . . . ?
C25 C26 C27 C28 -1.1(3) . . . . ?
C26 C25 C30 C29 0.0(3) . . . . ?
C26 C27 C28 C29 1.1(3) . . . . ?
C27 C28 C29 C30 -0.6(3) . . . . ?
C28 C29 C30 C25 0.1(3) . . . . ?
C30 C25 C26 C27 0.5(3) . . . . ?
O3B C15B C16B C17B -177.83(16) . . . . ?
N1B C1B C2B C3B 0.4(3) . . . . ?
N1B C1B C12B C13B -13.8(3) . . . . ?
N1B C1B C12B C17B 168.28(17) . . . . ?
N1B C5B C9B C8B -176.92(17) . . . . ?
C1B N1B C5B C4B -1.5(3) . . . . ?
C1B N1B C5B C9B 177.30(17) . . . . ?
C1B C2B C3B C4B -1.5(3) . . . . ?
C1B C2B C3B C10B 178.83(17) . . . . ?
C1B C12B C13B C14B -175.54(17) . . . . ?
C1B C12B C17B C16B 175.33(17) . . . . ?
C2B C1B C12B C13B 163.92(17) . . . . ?
C2B C1B C12B C17B -14.0(3) . . . . ?
C2B C3B C4B C5B 1.1(2) . . . . ?
C2B C3B C4B C6B -175.44(17) . . . . ?
C2B C3B C10B O1B -160.6(2) . . . . ?
C2B C3B C10B O2B 18.7(2) . . . . ?
C3B C4B C5B N1B 0.4(3) . . . . ?
C3B C4B C5B C9B -178.46(16) . . . . ?
C3B C4B C6B C7B 176.45(18) . . . . ?
C4B C3B C10B O1B 19.7(3) . . . . ?
C4B C3B C10B O2B -160.98(17) . . . . ?
C4B C5B C9B C8B 2.0(3) . . . . ?
C4B C6B C7B C8B 1.5(3) . . . . ?
C4B C6B C7B C19B -178.36(16) . . . . ?
C5B N1B C1B C2B 1.2(3) . . . . ?
C5B N1B C1B C12B 178.91(15) . . . . ?
C5B C4B C6B C7B 0.0(3) . . . . ?
C6B C4B C5B N1B 177.16(16) . . . . ?
C6B C4B C5B C9B -1.7(3) . . . . ?
C6B C7B C8B C9B -1.2(3) . . . . ?
C6B C7B C19B C20B -24.0(3) . . . . ?
C6B C7B C19B C24B 155.10(18) . . . . ?
C7B C8B C9B C5B -0.6(3) . . . . ?
C7B C19B C20B C21B 177.23(17) . . . . ?
C7B C19B C24B C23B -178.06(18) . . . . ?
C8B C7B C19B C20B 156.18(18) . . . . ?
C8B C7B C19B C24B -24.7(3) . . . . ?
C10B C3B C4B C5B -179.22(16) . . . . ?
C10B C3B C4B C6B 4.2(3) . . . . ?
C11B O2B C10B O1B -4.6(3) . . . . ?
C11B O2B C10B C3B 176.08(17) . . . . ?
C12B C1B C2B C3B -177.31(16) . . . . ?
C12B C13B C14B C15B 0.1(3) . . . . ?
C13B C12B C17B C16B -2.6(3) . . . . ?
C13B C14B C15B O3B 177.71(17) . . . . ?
C13B C14B C15B C16B -2.6(3) . . . . ?
C14B C15B C16B C17B 2.4(3) . . . . ?
C15B C16B C17B C12B 0.2(3) . . . . ?
C17B C12B C13B C14B 2.4(3) . . . . ?
C18B O3B C15B C14B -1.0(3) . . . . ?
C18B O3B C15B C16B 179.29(17) . . . . ?
C19B C7B C8B C9B 178.65(17) . . . . ?
C19B C20B C21B C22B 1.2(3) . . . . ?
C20B C19B C24B C23B 1.1(3) . . . . ?
C20B C21B C22B C23B 0.4(3) . . . . ?
C20B C21B C22B C25B -179.91(18) . . . . ?
C21B C22B C23B C24B -1.2(3) . . . . ?
C21B C22B C25B C26B 164.31(19) . . . . ?
C21B C22B C25B C30B -15.5(3) . . . . ?
C22B C23B C24B C19B 0.5(3) . . . . ?
C22B C25B C26B C27B -179.36(18) . . . . ?
C22B C25B C30B C29B 179.36(17) . . . . ?
C23B C22B C25B C26B -16.0(3) . . . . ?
C23B C22B C25B C30B 164.21(19) . . . . ?
C24B C19B C20B C21B -1.9(3) . . . . ?
C25B C22B C23B C24B 179.09(17) . . . . ?
C25B C26B C27B C28B 0.0(3) . . . . ?
C26B C25B C30B C29B -0.4(3) . . . . ?
C26B C27B C28B C29B -0.4(3) . . . . ?
C27B C28B C29B C30B 0.4(3) . . . . ?
C28B C29B C30B C25B 0.0(3) . . . . ?
C30B C25B C26B C27B 0.4(3) . . . . ?
O3C C15C C16C C17C -178.74(17) . . . . ?
N1C C1C C2C C3C -1.8(3) . . . . ?
N1C C1C C12C C13C -25.9(2) . . . . ?
N1C C1C C12C C17C 155.00(18) . . . . ?
N1C C5C C9C C8C 178.92(16) . . . . ?
C1C N1C C5C C4C 1.0(3) . . . . ?
C1C N1C C5C C9C -178.50(16) . . . . ?
C1C C2C C3C C4C 0.0(3) . . . . ?
C1C C2C C3C C10C 177.25(16) . . . . ?
C1C C12C C13C C14C -178.51(17) . . . . ?
C1C C12C C17C C16C 178.95(18) . . . . ?
C2C C1C C12C C13C 152.15(18) . . . . ?
C2C C1C C12C C17C -27.0(3) . . . . ?
C2C C3C C4C C5C 2.0(2) . . . . ?
C2C C3C C4C C6C -179.36(17) . . . . ?
C2C C3C C10C O1C 176.1(2) . . . . ?
C2C C3C C10C O2C -3.4(2) . . . . ?
C3C C4C C5C N1C -2.6(3) . . . . ?
C3C C4C C5C C9C 176.87(16) . . . . ?
C3C C4C C6C C7C -175.58(17) . . . . ?
C4C C3C C10C O1C -6.7(3) . . . . ?
C4C C3C C10C O2C 173.74(17) . . . . ?
C4C C5C C9C C8C -0.6(3) . . . . ?
C4C C6C C7C C8C -1.7(3) . . . . ?
C4C C6C C7C C19C 176.97(16) . . . . ?
C5C N1C C1C C2C 1.3(3) . . . . ?
C5C N1C C1C C12C 179.27(15) . . . . ?
C5C C4C C6C C7C 3.0(3) . . . . ?
C6C C4C C5C N1C 178.67(16) . . . . ?
C6C C4C C5C C9C -1.9(3) . . . . ?
C6C C7C C8C C9C -0.8(3) . . . . ?
C6C C7C C19C C20C -25.5(3) . . . . ?
C6C C7C C19C C24C 155.48(18) . . . . ?
C7C C8C C9C C5C 2.0(3) . . . . ?
C7C C19C C20C C21C -179.96(17) . . . . ?
C7C C19C C24C C23C 178.90(16) . . . . ?
C8C C7C C19C C20C 153.18(18) . . . . ?
C8C C7C C19C C24C -25.9(3) . . . . ?
C10C C3C C4C C5C -175.18(16) . . . . ?
C10C C3C C4C C6C 3.5(3) . . . . ?
C11C O2C C10C O1C 0.9(3) . . . . ?
C11C O2C C10C C3C -179.56(16) . . . . ?
C12C C1C C2C C3C -179.73(16) . . . . ?
C12C C13C C14C C15C -0.1(3) . . . . ?
C13C C12C C17C C16C -0.2(3) . . . . ?
C13C C14C C15C O3C 179.16(17) . . . . ?
C13C C14C C15C C16C -1.0(3) . . . . ?
C14C C15C C16C C17C 1.4(3) . . . . ?
C15C C16C C17C C12C -0.8(3) . . . . ?
C17C C12C C13C C14C 0.6(3) . . . . ?
C18C O3C C15C C14C -177.57(18) . . . . ?
C18C O3C C15C C16C 2.6(3) . . . . ?
C19C C7C C8C C9C -179.49(17) . . . . ?
C19C C20C C21C C22C 1.4(3) . . . . ?
C20C C19C C24C C23C -0.2(3) . . . . ?
C20C C21C C22C C23C -0.9(3) . . . . ?
C20C C21C C22C C25C 177.25(17) . . . . ?
C21C C22C C23C C24C -0.1(3) . . . . ?
C21C C22C C25C C26C 30.7(3) . . . . ?
C21C C22C C25C C30C -147.27(19) . . . . ?
C22C C23C C24C C19C 0.7(3) . . . . ?
C22C C25C C26C C27C -175.83(18) . . . . ?
C22C C25C C30C C29C 176.39(17) . . . . ?
C23C C22C C25C C26C -151.25(19) . . . . ?
C23C C22C C25C C30C 30.8(3) . . . . ?
C24C C19C C20C C21C -0.9(3) . . . . ?
C25C C22C C23C C24C -178.25(16) . . . . ?
C25C C26C C27C C28C -0.6(3) . . . . ?
C26C C25C C30C C29C -1.6(3) . . . . ?
C26C C27C C28C C29C -1.5(3) . . . . ?
C27C C28C C29C C30C 2.1(3) . . . . ?
C28C C29C C30C C25C -0.5(3) . . . . ?
C30C C25C C26C C27C 2.2(3) . . . . ?
